data_4313471
loop_
_publ_author_name
'A. R. Siedle'
'Robert J. Webb'
'Myles Brostrom'
'Shih-Hung Chou'
'David A. Weil'
'Richard A. Newmark'
'Fred E. Behr'
'Victor G. Young'

_publ_section_title
;
 Reactions of the Perfluoroalkyltriazapentadiene Ph2N3C2(C3F7)2H with
 Acids, Bases, and Water
;
_journal_name_full 'Inorganic Chemistry'
_journal_page_first 2596
_journal_page_last 2601
_journal_paper_doi 10.1021/ic020716q
_journal_volume 42
_journal_year 2003
_chemical_compound_source 'Dr A. Siedle, 3M'
_chemical_formula_sum 'C36 H46 F14 N4'
_chemical_formula_weight 800.77
_chemical_name_common 99025
_chemical_name_systematic
;
  ?
;
_space_group_IT_number 33
_symmetry_cell_setting orthorhombic
_symmetry_space_group_name_Hall 'P 2c -2n'
_symmetry_space_group_name_H-M 'P n a 21'
_atom_sites_solution_hydrogens geom
_atom_sites_solution_primary direct
_atom_sites_solution_secondary difmap
_audit_creation_method SHELXL
_cell_angle_alpha 90.000(1)
_cell_angle_beta 90.000(1)
_cell_angle_gamma 90.000(1)
_cell_formula_units_Z 4
_cell_length_a 16.8541(6)
_cell_length_b 14.2085(6)
_cell_length_c 17.0180(6)
_cell_measurement_reflns_used 6846
_cell_measurement_temperature 173(2)
_cell_volume 4075.3(3)
_computing_cell_refinement 'SMART, Siemens'
_computing_data_collection 'SMART, Siemens'
_computing_data_reduction 'SAINT, Siemens'
_computing_molecular_graphics 'SHELXTL, Siemens'
_computing_structure_refinement 'SHELXL-93 (Sheldrick, 1993)'
_computing_structure_solution 'SHELXS-86 (Sheldrick, 1990)'
_diffrn_ambient_temperature 173(2)
_diffrn_measurement_device 'SMART CCD System, Siemens'
_diffrn_measurement_method \w-scans
_diffrn_radiation_monochromator graphite
_diffrn_radiation_source 'normal-focus sealed tube'
_diffrn_radiation_type MoK\a
_diffrn_radiation_wavelength 0.71073
_diffrn_reflns_av_R_equivalents 0.0747
_diffrn_reflns_av_sigmaI/netI 0.0931
_diffrn_reflns_limit_h_max 18
_diffrn_reflns_limit_h_min -20
_diffrn_reflns_limit_k_max 16
_diffrn_reflns_limit_k_min -15
_diffrn_reflns_limit_l_max 20
_diffrn_reflns_limit_l_min -20
_diffrn_reflns_number 21184
_diffrn_reflns_theta_max 25.06
_diffrn_reflns_theta_min 1.87
_exptl_absorpt_coefficient_mu 0.122
_exptl_absorpt_correction_T_max 1.000000
_exptl_absorpt_correction_T_min 0.634671
_exptl_absorpt_correction_type sadabs
_exptl_crystal_colour colorless
_exptl_crystal_density_diffrn 1.305
_exptl_crystal_description plate
_exptl_crystal_F_000 1664
_exptl_crystal_size_max 0.4
_exptl_crystal_size_mid 0.2
_exptl_crystal_size_min 0.08
_refine_diff_density_max 0.176
_refine_diff_density_min -0.223
_refine_diff_density_rms 0.040
_refine_ls_abs_structure_details 'Flack H D (1983), Acta Cryst. A39, 876-881'
_refine_ls_abs_structure_Flack -0.26(76)
_refine_ls_extinction_method none
_refine_ls_goodness_of_fit_all 1.050
_refine_ls_goodness_of_fit_obs 1.192
_refine_ls_hydrogen_treatment refxyz
_refine_ls_matrix_type full
_refine_ls_number_parameters 538
_refine_ls_number_reflns 7077
_refine_ls_number_restraints 1
_refine_ls_restrained_S_all 1.050
_refine_ls_restrained_S_obs 1.192
_refine_ls_R_factor_all 0.1333
_refine_ls_R_factor_obs 0.0662
_refine_ls_shift/esd_max -0.001
_refine_ls_shift/esd_mean 0.000
_refine_ls_structure_factor_coef Fsqd
_refine_ls_weighting_details 'w=1/[\s^2^(Fo^2^)+(0.0225P)^2^+1.9977P] where P=(Fo^2^+2Fc^2^)/3'
_refine_ls_weighting_scheme calc
_refine_ls_wR_factor_all 0.1135
_refine_ls_wR_factor_obs 0.0951
_reflns_number_observed 4084
_reflns_number_total 7077
_reflns_observed_criterion >2sigma(I)
_cod_data_source_file ic020716q.cif
_cod_data_source_block 99025
_cod_depositor_comments
;
The following automatic conversions were performed:

'_refine_ls_weighting_scheme' value 'calc
w=1/[\s^2^(Fo^2^)+(0.0225P)^2^+1.9977P] where P=(Fo^2^+2Fc^2^)/3' was
changed to 'calc'. New tag '_refine_ls_weighting_details' was
created. The value of the new tag was set to
'w=1/[\s^2^(Fo^2^)+(0.0225P)^2^+1.9977P] where P=(Fo^2^+2Fc^2^)/3'.

Automatic conversion script
Id: cif_fix_values 3143 2015-03-26 13:38:13Z robertas 
;
_cod_database_code 4313471

loop_
_symmetry_equiv_pos_as_xyz
'x, y, z'
'-x, -y, z+1/2'
'x+1/2, -y+1/2, z'
'-x+1/2, y+1/2, z+1/2'

loop_
_atom_site_aniso_label
_atom_site_aniso_U_11
_atom_site_aniso_U_22
_atom_site_aniso_U_33
_atom_site_aniso_U_23
_atom_site_aniso_U_13
_atom_site_aniso_U_12
F1 0.087(2) 0.058(2) 0.079(2) -0.016(2) -0.012(2) -0.015(2)
F2 0.074(2) 0.111(3) 0.070(2) -0.008(2) 0.015(2) -0.032(2)
F3 0.078(2) 0.067(2) 0.095(3) -0.006(2) -0.032(2) 0.005(2)
F4 0.081(2) 0.040(2) 0.105(2) -0.004(2) -0.028(2) 0.009(2)
F5 0.077(2) 0.068(2) 0.056(2) -0.017(2) 0.012(2) -0.015(2)
F6 0.059(2) 0.061(2) 0.043(2) 0.0085(14) -0.0045(14) -0.0082(15)
F7 0.042(2) 0.046(2) 0.063(2) -0.0062(14) -0.0040(14) 0.0030(13)
F8 0.051(2) 0.062(2) 0.058(2) -0.0084(15) 0.002(2) 0.0056(15)
F9 0.071(2) 0.044(2) 0.041(2) 0.0022(13) -0.0008(14) -0.005(2)
F10 0.049(2) 0.058(2) 0.086(2) -0.014(2) 0.001(2) -0.0040(15)
F11 0.096(2) 0.036(2) 0.062(2) 0.004(2) -0.006(2) 0.002(2)
F12 0.081(3) 0.187(4) 0.083(3) -0.065(3) 0.024(2) -0.004(3)
F13 0.182(4) 0.075(3) 0.058(2) 0.000(2) -0.031(2) -0.017(3)
F14 0.129(3) 0.064(2) 0.077(2) -0.028(2) -0.006(2) -0.013(2)
N1 0.047(2) 0.037(2) 0.039(2) 0.006(2) 0.005(2) 0.006(2)
N2 0.042(3) 0.038(2) 0.046(3) 0.000(2) -0.006(2) 0.003(2)
N3 0.051(3) 0.040(2) 0.038(2) 0.000(2) -0.003(2) 0.007(2)
N4 0.036(2) 0.038(2) 0.038(2) 0.001(2) 0.000(2) 0.004(2)
C1 0.069(4) 0.055(4) 0.060(4) -0.011(3) -0.006(3) -0.009(3)
C2 0.049(3) 0.042(3) 0.049(3) 0.005(3) -0.006(3) 0.002(3)
C3 0.051(3) 0.041(3) 0.040(3) 0.004(2) -0.006(3) 0.011(3)
C4 0.036(3) 0.051(3) 0.038(3) -0.005(3) 0.006(2) -0.001(3)
C5 0.044(3) 0.042(3) 0.034(3) -0.001(3) -0.002(2) -0.003(2)
C6 0.045(3) 0.036(3) 0.049(3) 0.005(3) -0.004(3) 0.007(2)
C7 0.055(4) 0.045(3) 0.046(3) 0.004(3) -0.004(3) 0.002(3)
C8 0.077(5) 0.072(5) 0.051(4) -0.008(4) 0.005(3) -0.008(4)
C9 0.052(3) 0.035(3) 0.039(3) 0.014(2) -0.002(2) 0.003(3)
C10 0.064(4) 0.033(3) 0.047(3) 0.009(3) -0.004(3) 0.000(3)
C11 0.053(4) 0.057(4) 0.050(3) 0.011(3) 0.000(3) 0.016(3)
C12 0.047(4) 0.064(4) 0.051(4) 0.014(3) 0.004(3) -0.006(3)
C13 0.055(4) 0.044(3) 0.055(3) 0.005(3) -0.010(3) -0.007(3)
C14 0.059(4) 0.036(3) 0.051(3) 0.004(3) -0.009(3) 0.006(3)
C15 0.032(3) 0.048(4) 0.052(3) 0.007(3) -0.006(2) 0.015(2)
C16 0.061(4) 0.051(4) 0.046(3) 0.005(3) -0.008(3) 0.008(3)
C17 0.069(4) 0.054(4) 0.058(4) -0.013(3) -0.015(3) 0.019(3)
C18 0.046(4) 0.092(5) 0.048(4) 0.008(4) 0.005(3) 0.031(3)
C19 0.049(3) 0.060(4) 0.055(4) 0.007(3) 0.010(3) 0.011(3)
C20 0.047(3) 0.047(3) 0.051(4) 0.000(3) -0.002(3) 0.011(3)
C21 0.041(3) 0.048(3) 0.050(3) -0.001(3) -0.011(3) 0.006(3)
C22 0.039(3) 0.052(3) 0.063(4) 0.018(3) -0.002(3) 0.002(3)
C23 0.058(4) 0.042(3) 0.081(4) -0.004(3) 0.009(3) -0.003(3)
C24 0.057(4) 0.068(4) 0.100(5) 0.005(4) 0.016(4) -0.016(4)
C25 0.050(4) 0.049(3) 0.045(3) 0.000(3) 0.002(3) 0.003(3)
C26 0.063(4) 0.046(3) 0.051(3) 0.004(3) 0.001(3) 0.004(3)
C27 0.082(5) 0.060(4) 0.055(4) 0.016(3) -0.007(3) -0.001(3)
C28 0.118(7) 0.061(4) 0.076(5) 0.020(4) -0.004(4) 0.001(4)
C29 0.047(3) 0.051(3) 0.046(3) -0.001(3) 0.005(3) 0.006(3)
C30 0.051(4) 0.048(3) 0.062(4) 0.003(3) -0.008(3) -0.005(3)
C31 0.087(5) 0.065(4) 0.057(4) -0.023(3) 0.012(4) -0.013(4)
C32 0.076(4) 0.052(3) 0.083(5) -0.020(4) -0.016(4) 0.005(3)
C33 0.043(3) 0.062(4) 0.045(3) 0.005(3) 0.000(3) 0.010(3)
C34 0.057(4) 0.051(3) 0.067(4) -0.001(3) -0.009(3) 0.011(3)
C35 0.068(4) 0.059(4) 0.081(5) 0.013(3) -0.004(3) 0.023(3)
C36 0.071(5) 0.060(4) 0.131(7) 0.001(4) -0.018(4) 0.026(4)

loop_
_atom_site_label
_atom_site_type_symbol
_atom_site_fract_x
_atom_site_fract_y
_atom_site_fract_z
_atom_site_U_iso_or_equiv
_atom_site_thermal_displace_type
_atom_site_occupancy
_atom_site_calc_flag
_atom_site_refinement_flags
_atom_site_disorder_group
F1 F 0.1586(2) 0.2818(2) 0.6179(2) 0.0746(9) Uani 1 d . .
F2 F 0.1247(2) 0.3526(2) 0.7250(2) 0.0850(11) Uani 1 d . .
F3 F 0.1323(2) 0.4283(2) 0.6164(2) 0.0797(10) Uani 1 d . .
F4 F 0.2853(2) 0.3019(2) 0.7014(2) 0.0754(9) Uani 1 d . .
F5 F 0.2851(2) 0.4021(2) 0.6044(2) 0.0669(8) Uani 1 d . .
F6 F 0.2579(2) 0.4299(2) 0.80634(15) 0.0544(7) Uani 1 d . .
F7 F 0.21329(14) 0.5298(2) 0.71910(15) 0.0501(7) Uani 1 d . .
F8 F 0.2155(2) 0.7219(2) 0.7836(2) 0.0569(7) Uani 1 d . .
F9 F 0.3035(2) 0.6269(2) 0.83389(14) 0.0517(7) Uani 1 d . .
F10 F 0.4183(2) 0.7654(2) 0.8065(2) 0.0643(8) Uani 1 d . .
F11 F 0.3231(2) 0.8616(2) 0.7757(2) 0.0649(8) Uani 1 d . .
F12 F 0.2523(2) 0.8195(3) 0.9174(2) 0.117(2) Uani 1 d . .
F13 F 0.3522(3) 0.7368(3) 0.9477(2) 0.1049(13) Uani 1 d . .
F14 F 0.3673(2) 0.8816(2) 0.9226(2) 0.0899(11) Uani 1 d . .
N1 N 0.3627(2) 0.5902(3) 0.6893(2) 0.0410(9) Uani 1 d . .
N2 N 0.4088(2) 0.4446(3) 0.7424(2) 0.0422(10) Uani 1 d . .
N3 N 0.3023(2) 0.7327(3) 0.6476(2) 0.0433(10) Uani 1 d . .
N4 N -0.0949(2) 1.1232(2) 1.0013(2) 0.0373(9) Uani 1 d . .
C1 C 0.1649(4) 0.3608(4) 0.6595(4) 0.0612(15) Uani 1 d . .
C2 C 0.2538(3) 0.3816(3) 0.6743(3) 0.0466(12) Uani 1 d . .
C3 C 0.2707(3) 0.4639(3) 0.7319(3) 0.0439(13) Uani 1 d . .
C4 C 0.3551(3) 0.5062(4) 0.7239(3) 0.0418(12) Uani 1 d . .
C5 C 0.3187(3) 0.6677(3) 0.6978(3) 0.0401(12) Uani 1 d . .
C6 C 0.2940(3) 0.6975(3) 0.7813(3) 0.0435(12) Uani 1 d . .
C7 C 0.3397(3) 0.7826(3) 0.8151(3) 0.0485(13) Uani 1 d . .
C8 C 0.3268(4) 0.8066(5) 0.9019(3) 0.067(2) Uani 1 d . .
C9 C 0.4898(3) 0.4704(3) 0.7419(3) 0.0419(12) Uani 1 d . .
C10 C 0.5437(3) 0.4011(3) 0.7195(3) 0.0479(13) Uani 1 d . .
H10 H 0.5250(3) 0.3413(3) 0.7026(3) 0.042(13) Uiso 1 calc R .
C11 C 0.6243(3) 0.4188(4) 0.7218(3) 0.0534(14) Uani 1 d . .
H11 H 0.6603(3) 0.3709(4) 0.7062(3) 0.073(17) Uiso 1 calc R .
C12 C 0.6536(3) 0.5047(4) 0.7463(3) 0.0541(14) Uani 1 d . .
H12 H 0.7091(3) 0.5165(4) 0.7471(3) 0.097(22) Uiso 1 calc R .
C13 C 0.6003(3) 0.5733(4) 0.7698(3) 0.0517(13) Uani 1 d . .
H13 H 0.6192(3) 0.6321(4) 0.7887(3) 0.067(17) Uiso 1 calc R .
C14 C 0.5198(3) 0.5567(3) 0.7657(3) 0.0486(13) Uani 1 d . .
H14 H 0.4839(3) 0.6056(3) 0.7796(3) 0.034(12) Uiso 1 calc R .
C15 C 0.3177(3) 0.7168(4) 0.5672(3) 0.0440(13) Uani 1 d . .
C16 C 0.2991(3) 0.6341(4) 0.5273(3) 0.0524(14) Uani 1 d . .
H16 H 0.2787(3) 0.5816(4) 0.5552(3) 0.046(14) Uiso 1 calc R .
C17 C 0.3103(3) 0.6285(4) 0.4471(3) 0.0603(15) Uani 1 d . .
H17 H 0.2972(3) 0.5719(4) 0.4204(3) 0.039(13) Uiso 1 calc R .
C18 C 0.3404(3) 0.7036(5) 0.4047(3) 0.062(2) Uani 1 d . .
H18 H 0.3486(3) 0.6981(5) 0.3497(3) 0.051(15) Uiso 1 calc R .
C19 C 0.3583(3) 0.7859(4) 0.4426(3) 0.0546(14) Uani 1 d . .
H19 H 0.3781(3) 0.8382(4) 0.4139(3) 0.079(19) Uiso 1 calc R .
C20 C 0.3473(3) 0.7926(4) 0.5228(3) 0.0483(13) Uani 1 d . .
H20 H 0.3602(3) 0.8498(4) 0.5487(3) 0.035(12) Uiso 1 calc R .
C21 C -0.1708(3) 1.0725(3) 0.9779(3) 0.0461(13) Uani 1 d . .
H21A H -0.2085(3) 1.1196(3) 0.9568(3) 0.043(12) Uiso 1 calc R .
H21B H -0.1581(3) 1.0282(3) 0.9348(3) 0.029(11) Uiso 1 calc R .
C22 C -0.2118(3) 1.0185(4) 1.0421(3) 0.0511(14) Uani 1 d . .
H22A H -0.1734(3) 0.9750(4) 1.0670(3) 0.075(17) Uiso 1 calc R .
H22B H -0.2304(3) 1.0631(4) 1.0829(3) 0.091(21) Uiso 1 calc R .
C23 C -0.2812(3) 0.9631(4) 1.0120(3) 0.061(2) Uani 1 d . .
H23A H -0.2616(3) 0.9140(4) 0.9756(3) 0.069(17) Uiso 1 calc R .
H23B H -0.3163(3) 1.0057(4) 0.9818(3) 0.056(15) Uiso 1 calc R .
C24 C -0.3291(4) 0.9166(5) 1.0764(4) 0.075(2) Uani 1 d . .
H24A H -0.2968(8) 0.8683(20) 1.1022(16) 0.193(42) Uiso 1 calc R .
H24B H -0.3765(12) 0.8874(23) 1.0536(5) 0.098(21) Uiso 1 calc R .
H24C H -0.3451(20) 0.9640(7) 1.1152(12) 0.112(26) Uiso 1 calc R .
C25 C -0.0622(3) 1.1734(3) 0.9280(3) 0.0480(13) Uani 1 d . .
H25A H -0.0085(3) 1.1973(3) 0.9404(3) 0.091(20) Uiso 1 calc R .
H25B H -0.0565(3) 1.1262(3) 0.8855(3) 0.063(15) Uiso 1 calc R .
C26 C -0.1111(3) 1.2541(4) 0.8971(3) 0.0536(14) Uani 1 d . .
H26A H -0.1641(3) 1.2304(4) 0.8814(3) 0.092(21) Uiso 1 calc R .
H26B H -0.1188(3) 1.3009(4) 0.9395(3) 0.056(15) Uiso 1 calc R .
C27 C -0.0729(4) 1.3013(4) 0.8279(3) 0.066(2) Uani 1 d . .
H27A H -0.0186(4) 1.3208(4) 0.8429(3) 0.089(21) Uiso 1 calc R .
H27B H -0.0681(4) 1.2550(4) 0.7847(3) 0.070(17) Uiso 1 calc R .
C28 C -0.1164(4) 1.3853(4) 0.7980(4) 0.085(2) Uani 1 d . .
H28A H -0.1701(8) 1.3668(7) 0.7824(21) 0.134(31) Uiso 1 calc R .
H28B H -0.0883(12) 1.4111(16) 0.7524(14) 0.084(19) Uiso 1 calc R .
H28C H -0.1193(20) 1.4330(11) 0.8394(8) 0.113(26) Uiso 1 calc R .
C29 C -0.1129(3) 1.1940(3) 1.0658(3) 0.0480(13) Uani 1 d . .
H29A H -0.1582(3) 1.2333(3) 1.0486(3) 0.051(14) Uiso 1 calc R .
H29B H -0.1300(3) 1.1591(3) 1.1132(3) 0.037(12) Uiso 1 calc R .
C30 C -0.0456(3) 1.2585(3) 1.0885(3) 0.0536(14) Uani 1 d . .
H30A H -0.0009(3) 1.2205(3) 1.1089(3) 0.088(19) Uiso 1 calc R .
H30B H -0.0269(3) 1.2926(3) 1.0413(3) 0.043(13) Uiso 1 calc R .
C31 C -0.0707(4) 1.3286(4) 1.1501(4) 0.070(2) Uani 1 d . .
H31A H -0.0823(4) 1.2945(4) 1.1995(4) 0.083(18) Uiso 1 calc R .
H31B H -0.1202(4) 1.3596(4) 1.1328(4) 0.208(45) Uiso 1 calc R .
C32 C -0.0090(3) 1.4031(4) 1.1664(4) 0.070(2) Uani 1 d . .
H32A H -0.0278(8) 1.4446(13) 1.2085(12) 0.079(18) Uiso 1 calc R .
H32B H 0.0001(13) 1.4402(14) 1.1187(6) 0.081(20) Uiso 1 calc R .
H32C H 0.0407(6) 1.3730(4) 1.1826(17) 0.079(18) Uiso 1 calc R .
C33 C -0.0325(3) 1.0545(4) 1.0308(3) 0.0500(14) Uani 1 d . .
H33A H 0.0186(3) 1.0886(4) 1.0346(3) 0.075(18) Uiso 1 calc R .
H33B H -0.0474(3) 1.0351(4) 1.0847(3) 0.045(13) Uiso 1 calc R .
C34 C -0.0192(3) 0.9674(3) 0.9832(3) 0.0583(14) Uani 1 d . .
H34A H -0.0098(3) 0.9850(3) 0.9277(3) 0.083(19) Uiso 1 calc R .
H34B H -0.0673(3) 0.9275(3) 0.9852(3) 0.099(21) Uiso 1 calc R .
C35 C 0.0509(4) 0.9121(4) 1.0134(4) 0.069(2) Uani 1 d . .
H35A H 0.1000(4) 0.9475(4) 1.0012(4) 0.168(35) Uiso 1 calc R .
H35B H 0.0467(4) 0.9075(4) 1.0713(4) 0.154(32) Uiso 1 calc R .
C36 C 0.0583(4) 0.8154(4) 0.9804(5) 0.087(2) Uani 1 d . .
H36A H 0.1093(13) 0.7882(13) 0.9964(24) 0.092(20) Uiso 1 calc R .
H36B H 0.0557(29) 0.8183(6) 0.9230(5) 0.211(49) Uiso 1 calc R .
H36C H 0.0150(17) 0.7761(10) 1.0003(23) 0.233(51) Uiso 1 calc R .

loop_
_atom_type_symbol
_atom_type_description
_atom_type_scat_dispersion_real
_atom_type_scat_dispersion_imag
_atom_type_scat_source
C C 0.0033 0.0016 'International Tables Vol C Tables 4.2.6.8 and 6.1.1.4'
H H 0.0000 0.0000 'International Tables Vol C Tables 4.2.6.8 and 6.1.1.4'
N N 0.0061 0.0033 'International Tables Vol C Tables 4.2.6.8 and 6.1.1.4'
F F 0.0171 0.0103 'International Tables Vol C Tables 4.2.6.8 and 6.1.1.4'

loop_
_geom_angle_atom_site_label_1
_geom_angle_atom_site_label_2
_geom_angle_atom_site_label_3
_geom_angle
_geom_angle_site_symmetry_1
_geom_angle_site_symmetry_3
_geom_angle_publ_flag
C5 N1 C4 129.4(4) . . ?
C4 N2 C9 119.7(4) . . ?
C5 N3 C15 119.3(4) . . ?
C29 N4 C33 109.0(3) . . ?
C29 N4 C21 109.6(3) . . ?
C33 N4 C21 111.4(4) . . ?
C29 N4 C25 110.5(3) . . ?
C33 N4 C25 108.5(3) . . ?
C21 N4 C25 107.9(3) . . ?
F2 C1 F3 108.7(5) . . ?
F2 C1 F1 109.7(5) . . ?
F3 C1 F1 106.4(5) . . ?
F2 C1 C2 112.2(5) . . ?
F3 C1 C2 110.7(5) . . ?
F1 C1 C2 109.0(5) . . ?
F5 C2 F4 109.6(4) . . ?
F5 C2 C1 106.2(4) . . ?
F4 C2 C1 106.3(4) . . ?
F5 C2 C3 109.1(4) . . ?
F4 C2 C3 110.4(4) . . ?
C1 C2 C3 115.1(4) . . ?
F7 C3 F6 106.2(4) . . ?
F7 C3 C2 106.6(4) . . ?
F6 C3 C2 106.8(4) . . ?
F7 C3 C4 111.7(4) . . ?
F6 C3 C4 111.2(4) . . ?
C2 C3 C4 113.9(4) . . ?
N2 C4 N1 130.0(4) . . ?
N2 C4 C3 110.9(4) . . ?
N1 C4 C3 118.2(4) . . ?
N3 C5 N1 129.6(4) . . ?
N3 C5 C6 110.9(4) . . ?
N1 C5 C6 118.5(4) . . ?
F9 C6 F8 106.4(4) . . ?
F9 C6 C5 112.0(4) . . ?
F8 C6 C5 111.0(4) . . ?
F9 C6 C7 105.9(4) . . ?
F8 C6 C7 105.9(4) . . ?
C5 C6 C7 115.1(4) . . ?
F11 C7 F10 107.6(4) . . ?
F11 C7 C8 105.5(4) . . ?
F10 C7 C8 106.5(4) . . ?
F11 C7 C6 111.4(4) . . ?
F10 C7 C6 107.8(4) . . ?
C8 C7 C6 117.5(4) . . ?
F12 C8 F14 109.5(5) . . ?
F12 C8 F13 107.4(5) . . ?
F14 C8 F13 106.3(5) . . ?
F12 C8 C7 111.4(5) . . ?
F14 C8 C7 111.4(5) . . ?
F13 C8 C7 110.7(5) . . ?
C14 C9 C10 117.9(5) . . ?
C14 C9 N2 125.4(4) . . ?
C10 C9 N2 116.6(4) . . ?
C11 C10 C9 120.2(5) . . ?
C12 C11 C10 121.4(5) . . ?
C11 C12 C13 118.5(5) . . ?
C14 C13 C12 120.3(5) . . ?
C13 C14 C9 121.6(5) . . ?
C16 C15 C20 117.6(5) . . ?
C16 C15 N3 124.6(4) . . ?
C20 C15 N3 117.6(5) . . ?
C17 C16 C15 120.0(5) . . ?
C16 C17 C18 121.4(6) . . ?
C19 C18 C17 119.6(5) . . ?
C18 C19 C20 119.7(6) . . ?
C19 C20 C15 121.7(5) . . ?
C22 C21 N4 116.0(4) . . ?
C23 C22 C21 112.2(4) . . ?
C22 C23 C24 113.5(5) . . ?
C26 C25 N4 116.1(4) . . ?
C27 C26 C25 112.3(4) . . ?
C28 C27 C26 114.6(5) . . ?
C30 C29 N4 115.9(4) . . ?
C31 C30 C29 111.7(4) . . ?
C30 C31 C32 113.5(5) . . ?
C34 C33 N4 117.1(4) . . ?
C33 C34 C35 111.3(4) . . ?
C36 C35 C34 114.7(5) . . ?

loop_
_geom_bond_atom_site_label_1
_geom_bond_atom_site_label_2
_geom_bond_distance
_geom_bond_site_symmetry_2
_geom_bond_publ_flag
F1 C1 1.331(6) . ?
F2 C1 1.309(6) . ?
F3 C1 1.326(6) . ?
F4 C2 1.334(5) . ?
F5 C2 1.333(5) . ?
F6 C3 1.373(5) . ?
F7 C3 1.364(5) . ?
F8 C6 1.367(5) . ?
F9 C6 1.355(5) . ?
F10 C7 1.354(5) . ?
F11 C7 1.337(5) . ?
F12 C8 1.297(6) . ?
F13 C8 1.332(6) . ?
F14 C8 1.314(6) . ?
N1 C5 1.336(5) . ?
N1 C4 1.337(6) . ?
N2 C4 1.297(6) . ?
N2 C9 1.415(6) . ?
N3 C5 1.288(5) . ?
N3 C15 1.411(6) . ?
N4 C29 1.519(5) . ?
N4 C33 1.520(5) . ?
N4 C21 1.521(5) . ?
N4 C25 1.540(6) . ?
C1 C2 1.548(7) . ?
C2 C3 1.551(6) . ?
C3 C4 1.552(6) . ?
C5 C6 1.539(6) . ?
C6 C7 1.545(6) . ?
C7 C8 1.531(7) . ?
C9 C14 1.386(6) . ?
C9 C10 1.393(6) . ?
C10 C11 1.382(6) . ?
C11 C12 1.381(7) . ?
C12 C13 1.385(7) . ?
C13 C14 1.379(6) . ?
C15 C16 1.392(6) . ?
C15 C20 1.408(6) . ?
C16 C17 1.380(7) . ?
C17 C18 1.384(7) . ?
C18 C19 1.369(7) . ?
C19 C20 1.380(7) . ?
C21 C22 1.502(6) . ?
C22 C23 1.500(6) . ?
C23 C24 1.514(7) . ?
C25 C26 1.507(6) . ?
C26 C27 1.500(7) . ?
C27 C28 1.489(7) . ?
C29 C30 1.508(6) . ?
C30 C31 1.507(7) . ?
C31 C32 1.509(7) . ?
C33 C34 1.497(6) . ?
C34 C35 1.509(6) . ?
C35 C36 1.489(7) . ?

loop_
_geom_torsion_atom_site_label_1
_geom_torsion_atom_site_label_2
_geom_torsion_atom_site_label_3
_geom_torsion_atom_site_label_4
_geom_torsion
_geom_torsion_site_symmetry_1
_geom_torsion_site_symmetry_2
_geom_torsion_site_symmetry_3
_geom_torsion_site_symmetry_4
_geom_torsion_publ_flag
F2 C1 C2 F5 -171.0(4) . . . . ?
F3 C1 C2 F5 -49.4(6) . . . . ?
F1 C1 C2 F5 67.4(6) . . . . ?
F2 C1 C2 F4 72.3(6) . . . . ?
F3 C1 C2 F4 -166.0(4) . . . . ?
F1 C1 C2 F4 -49.3(6) . . . . ?
F2 C1 C2 C3 -50.2(6) . . . . ?
F3 C1 C2 C3 71.4(6) . . . . ?
F1 C1 C2 C3 -171.8(4) . . . . ?
F5 C2 C3 F7 83.3(4) . . . . ?
F4 C2 C3 F7 -156.2(4) . . . . ?
C1 C2 C3 F7 -35.9(6) . . . . ?
F5 C2 C3 F6 -163.5(4) . . . . ?
F4 C2 C3 F6 -43.0(5) . . . . ?
C1 C2 C3 F6 77.3(5) . . . . ?
F5 C2 C3 C4 -40.4(5) . . . . ?
F4 C2 C3 C4 80.1(5) . . . . ?
C1 C2 C3 C4 -159.6(4) . . . . ?
C9 N2 C4 N1 13.9(8) . . . . ?
C9 N2 C4 C3 -177.6(4) . . . . ?
C5 N1 C4 N2 -149.3(5) . . . . ?
C5 N1 C4 C3 42.8(7) . . . . ?
F7 C3 C4 N2 174.9(4) . . . . ?
F6 C3 C4 N2 56.5(5) . . . . ?
C2 C3 C4 N2 -64.2(5) . . . . ?
F7 C3 C4 N1 -15.1(6) . . . . ?
F6 C3 C4 N1 -133.5(4) . . . . ?
C2 C3 C4 N1 105.9(5) . . . . ?
C15 N3 C5 N1 14.1(8) . . . . ?
C15 N3 C5 C6 -177.4(4) . . . . ?
C4 N1 C5 N3 -148.4(5) . . . . ?
C4 N1 C5 C6 43.8(7) . . . . ?
N3 C5 C6 F9 174.1(4) . . . . ?
N1 C5 C6 F9 -16.0(6) . . . . ?
N3 C5 C6 F8 55.3(5) . . . . ?
N1 C5 C6 F8 -134.8(4) . . . . ?
N3 C5 C6 C7 -65.0(5) . . . . ?
N1 C5 C6 C7 104.9(5) . . . . ?
F9 C6 C7 F11 -168.8(4) . . . . ?
F8 C6 C7 F11 -56.0(5) . . . . ?
C5 C6 C7 F11 67.0(5) . . . . ?
F9 C6 C7 F10 73.4(5) . . . . ?
F8 C6 C7 F10 -173.9(4) . . . . ?
C5 C6 C7 F10 -50.9(5) . . . . ?
F9 C6 C7 C8 -46.9(6) . . . . ?
F8 C6 C7 C8 65.9(6) . . . . ?
C5 C6 C7 C8 -171.1(5) . . . . ?
F11 C7 C8 F12 69.2(6) . . . . ?
F10 C7 C8 F12 -176.6(5) . . . . ?
C6 C7 C8 F12 -55.7(7) . . . . ?
F11 C7 C8 F14 -53.4(6) . . . . ?
F10 C7 C8 F14 60.9(6) . . . . ?
C6 C7 C8 F14 -178.2(5) . . . . ?
F11 C7 C8 F13 -171.4(5) . . . . ?
F10 C7 C8 F13 -57.2(6) . . . . ?
C6 C7 C8 F13 63.8(7) . . . . ?
C4 N2 C9 C14 37.7(7) . . . . ?
C4 N2 C9 C10 -145.9(4) . . . . ?
C14 C9 C10 C11 0.4(7) . . . . ?
N2 C9 C10 C11 -176.2(4) . . . . ?
C9 C10 C11 C12 0.2(7) . . . . ?
C10 C11 C12 C13 0.8(7) . . . . ?
C11 C12 C13 C14 -2.3(7) . . . . ?
C12 C13 C14 C9 3.0(7) . . . . ?
C10 C9 C14 C13 -2.0(7) . . . . ?
N2 C9 C14 C13 174.3(4) . . . . ?
C5 N3 C15 C16 44.7(7) . . . . ?
C5 N3 C15 C20 -141.2(4) . . . . ?
C20 C15 C16 C17 0.3(7) . . . . ?
N3 C15 C16 C17 174.4(4) . . . . ?
C15 C16 C17 C18 0.4(8) . . . . ?
C16 C17 C18 C19 -1.1(8) . . . . ?
C17 C18 C19 C20 1.1(8) . . . . ?
C18 C19 C20 C15 -0.4(7) . . . . ?
C16 C15 C20 C19 -0.3(7) . . . . ?
N3 C15 C20 C19 -174.8(4) . . . . ?
C29 N4 C21 C22 -59.9(5) . . . . ?
C33 N4 C21 C22 60.8(5) . . . . ?
C25 N4 C21 C22 179.8(4) . . . . ?
N4 C21 C22 C23 -174.2(4) . . . . ?
C21 C22 C23 C24 -173.7(5) . . . . ?
C29 N4 C25 C26 -52.3(5) . . . . ?
C33 N4 C25 C26 -171.6(4) . . . . ?
C21 N4 C25 C26 67.5(5) . . . . ?
N4 C25 C26 C27 177.4(4) . . . . ?
C25 C26 C27 C28 -176.5(5) . . . . ?
C33 N4 C29 C30 65.1(5) . . . . ?
C21 N4 C29 C30 -172.7(4) . . . . ?
C25 N4 C29 C30 -54.0(5) . . . . ?
N4 C29 C30 C31 177.5(5) . . . . ?
C29 C30 C31 C32 -171.9(5) . . . . ?
C29 N4 C33 C34 167.2(4) . . . . ?
C21 N4 C33 C34 46.2(6) . . . . ?
C25 N4 C33 C34 -72.5(5) . . . . ?
N4 C33 C34 C35 172.9(5) . . . . ?
C33 C34 C35 C36 168.0(6) . . . . ?

loop_
_cod_related_entry_id
_cod_related_entry_database
_cod_related_entry_code
1 ChemSpider 30660925
